data_7032653
loop_
_publ_author_name
'Muraoka, Takako'
'Abe, Keisuke'
'Kimura, Haruhiko'
'Haga, Youhei'
'Ueno, Keiji'
'Sunada, Yusuke'

_publ_section_title
;
 Synthesis, structures, and reactivity of the base-stabilized silanone
 molybdenum complexes.
;
_journal_issue 44
_journal_name_full 'Dalton transactions (Cambridge, England : 2003)'
_journal_page_first 16610
_journal_page_last 16613
_journal_paper_doi 10.1039/c4dt02159b
_journal_volume 43
_journal_year 2014
_chemical_formula_moiety 'C40 H56 Mo N2 O3 Si2, 0.5(C6 H14)'
_chemical_formula_sum 'C43 H63 Mo N2 O3 Si2'
_chemical_formula_weight 808.07
_chemical_name_systematic
;
 ?
;
_space_group_crystal_system monoclinic
_space_group_IT_number 14
_space_group_name_Hall '-P 2ybc'
_space_group_name_H-M_alt 'P 1 21/c 1'
_symmetry_space_group_name_Hall '-P 2ybc'
_symmetry_space_group_name_H-M 'P 1 21/c 1'
_atom_sites_solution_hydrogens geom
_atom_sites_solution_primary direct
_audit_creation_method SHELXL-2013
_cell_angle_alpha 90
_cell_angle_beta 102.9590(10)
_cell_angle_gamma 90
_cell_formula_units_Z 4
_cell_length_a 11.8339(11)
_cell_length_b 21.296(2)
_cell_length_c 17.1916(17)
_cell_measurement_reflns_used 11901
_cell_measurement_temperature 93(2)
_cell_measurement_theta_max 27.5
_cell_measurement_theta_min 3.0
_cell_volume 4222.2(7)
_computing_cell_refinement 'CrystalClear-SM Expert 2.0 r4'
_computing_data_collection 'CrystalClear-SM Expert 2.0 r4 (Rigaku, 2009)'
_computing_data_reduction 'CrystalClear-SM Expert 2.0 r4'
_computing_molecular_graphics 'ORTEP-3 for Windows (Farrugia, 2012)'
_computing_publication_material 'WinGX publication routines (Farrugia, 2012)'
_computing_structure_refinement 'SHELXL-2013 (Sheldrick, 2013)'
_computing_structure_solution 'SIR-92 (Altomare et al., 1994)'
_diffrn_ambient_temperature 93(2)
_diffrn_detector_area_resol_mean 14.222
_diffrn_measured_fraction_theta_full 0.998
_diffrn_measured_fraction_theta_max 0.997
_diffrn_measurement_device_type 'Rigaku Saturn724+'
_diffrn_measurement_method \w
_diffrn_radiation_type MoK\a
_diffrn_radiation_wavelength 0.71075
_diffrn_reflns_av_R_equivalents 0.0566
_diffrn_reflns_av_unetI/netI 0.0514
_diffrn_reflns_Laue_measured_fraction_full 0.998
_diffrn_reflns_Laue_measured_fraction_max 0.997
_diffrn_reflns_limit_h_max 15
_diffrn_reflns_limit_h_min -15
_diffrn_reflns_limit_k_max 27
_diffrn_reflns_limit_k_min -27
_diffrn_reflns_limit_l_max 22
_diffrn_reflns_limit_l_min -20
_diffrn_reflns_number 34127
_diffrn_reflns_point_group_measured_fraction_full 0.998
_diffrn_reflns_point_group_measured_fraction_max 0.997
_diffrn_reflns_theta_full 25.242
_diffrn_reflns_theta_max 27.494
_diffrn_reflns_theta_min 3.037
_diffrn_source 'Rotating Anode'
_exptl_absorpt_coefficient_mu 0.406
_exptl_absorpt_correction_T_max 1.000
_exptl_absorpt_correction_T_min 0.827
_exptl_absorpt_correction_type multi-scan
_exptl_absorpt_process_details 'REQAB (Rigaku, 1998)'
_exptl_crystal_colour Yellow
_exptl_crystal_density_diffrn 1.271
_exptl_crystal_density_method 'not measured'
_exptl_crystal_description Block
_exptl_crystal_F_000 1716
_exptl_crystal_size_max 0.060
_exptl_crystal_size_mid 0.060
_exptl_crystal_size_min 0.040
_refine_diff_density_max 0.711
_refine_diff_density_min -0.617
_refine_diff_density_rms 0.072
_refine_ls_extinction_method none
_refine_ls_goodness_of_fit_ref 1.053
_refine_ls_hydrogen_treatment constr
_refine_ls_matrix_type full
_refine_ls_number_parameters 506
_refine_ls_number_reflns 9672
_refine_ls_number_restraints 76
_refine_ls_restrained_S_all 1.057
_refine_ls_R_factor_all 0.0550
_refine_ls_R_factor_gt 0.0420
_refine_ls_shift/su_max 0.003
_refine_ls_shift/su_mean 0.000
_refine_ls_structure_factor_coef Fsqd
_refine_ls_weighting_details 'w=1/[\s^2^(Fo^2^)+(0.0545P)^2^] where P=(Fo^2^+2Fc^2^)/3'
_refine_ls_weighting_scheme calc
_refine_ls_wR_factor_gt 0.0989
_refine_ls_wR_factor_ref 0.1064
_reflns_Friedel_coverage 0.000
_reflns_number_gt 7949
_reflns_number_total 9672
_reflns_threshold_expression 'I > 2\s(I)'
_cod_data_source_file c4dt02159b2.cif
_cod_data_source_block 2a
_cod_depositor_comments
;
The following automatic conversions were performed:

'_exptl_absorpt_correction_type' value 'Multi-scan' changed to
'multi-scan' according to
/usr/data/users/saulius/crontab/automatic-downloads/rss-feeds/RSC/lib/dictionaries/cif_core.dic
dictionary named 'cif_core.dic' version 2.4.2 from 2011-04-26.

Automatic conversion script
Id: cif_fix_values 2827 2014-09-09 07:05:25Z andrius 

 Adding full bibliography for 7032653--7032655.cif.
;
_cod_database_code 7032653
_shelx_space_group_comment
;
The symmetry employed for this shelxl refinement is uniquely defined
by the following loop, which should always be used as a source of
symmetry information in preference to the above space-group names.
They are only intended as comments.
;
_shelx_estimated_absorpt_t_min 0.976
_shelx_estimated_absorpt_t_max 0.984
_shelxl_version_number 2013-4

loop_
_space_group_symop_operation_xyz
'x, y, z'
'-x, y+1/2, -z+1/2'
'-x, -y, -z'
'x, -y-1/2, z-1/2'

loop_
_atom_site_label
_atom_site_type_symbol
_atom_site_fract_x
_atom_site_fract_y
_atom_site_fract_z
_atom_site_U_iso_or_equiv
_atom_site_adp_type
_atom_site_occupancy
_atom_site_site_symmetry_order
_atom_site_calc_flag
_atom_site_refinement_flags_posn
_atom_site_refinement_flags_adp
_atom_site_refinement_flags_occupancy
_atom_site_disorder_assembly
_atom_site_disorder_group
Mo1 Mo 0.20240(2) 0.69142(2) 0.18877(2) 0.01958(7) Uani 1 1 d . . . . .
Si1 Si 0.09596(6) 0.60230(3) 0.09769(4) 0.02640(15) Uani 1 1 d . . . . .
Si2 Si 0.50142(5) 0.69199(3) 0.30590(4) 0.01960(14) Uani 1 1 d . . . . .
O1 O 0.32623(14) 0.65617(8) 0.05309(10) 0.0293(4) Uani 1 1 d . . . . .
O2 O 0.17217(15) 0.57082(8) 0.28529(11) 0.0359(4) Uani 1 1 d . . . . .
O3 O 0.37157(13) 0.70659(7) 0.26796(9) 0.0233(3) Uani 1 1 d . . . . .
N1 N 0.54202(16) 0.62614(8) 0.24501(11) 0.0210(4) Uani 1 1 d . . . . .
N2 N 0.59697(17) 0.47001(9) 0.11190(12) 0.0272(4) Uani 1 1 d . . . . .
C1 C 0.28269(19) 0.66690(11) 0.10678(13) 0.0231(5) Uani 1 1 d . . . . .
C2 C 0.1887(2) 0.61493(12) 0.24818(14) 0.0263(5) Uani 1 1 d . . . . .
C3 C 0.0499(2) 0.62094(13) -0.01238(14) 0.0335(6) Uani 1 1 d . . . . .
H3A H -0.0057 0.6557 -0.0204 0.040 Uiso 1 1 calc R U . . .
H3B H 0.0135 0.5838 -0.0413 0.040 Uiso 1 1 calc R U . . .
H3C H 0.1180 0.6329 -0.0325 0.040 Uiso 1 1 calc R U . . .
C4 C -0.0422(2) 0.57016(14) 0.12235(17) 0.0418(7) Uani 1 1 d . . . . .
H4A H -0.0499 0.5255 0.1085 0.050 Uiso 1 1 calc R U . . .
H4B H -0.1093 0.5931 0.0917 0.050 Uiso 1 1 calc R U . . .
H4C H -0.0383 0.5754 0.1795 0.050 Uiso 1 1 calc R U . . .
C5 C 0.1870(2) 0.52913(11) 0.09967(15) 0.0312(5) Uani 1 1 d . . . . .
H5A H 0.2611 0.5402 0.0868 0.037 Uiso 1 1 calc R U . . .
H5B H 0.1458 0.4990 0.0603 0.037 Uiso 1 1 calc R U . . .
H5C H 0.2014 0.5103 0.1530 0.037 Uiso 1 1 calc R U . . .
C6 C 0.60149(19) 0.75895(10) 0.29531(13) 0.0218(5) Uani 1 1 d . . . . .
C7 C 0.6663(2) 0.79266(11) 0.36113(14) 0.0238(5) Uani 1 1 d . . . . .
C8 C 0.7472(2) 0.83721(11) 0.34983(14) 0.0267(5) Uani 1 1 d . . . . .
H8 H 0.7899 0.8594 0.3948 0.032 Uiso 1 1 calc R U . . .
C9 C 0.7676(2) 0.85040(11) 0.27476(15) 0.0261(5) Uani 1 1 d . . . . .
C10 C 0.6972(2) 0.82115(11) 0.20994(14) 0.0249(5) Uani 1 1 d . . . . .
H10 H 0.7062 0.8314 0.1579 0.030 Uiso 1 1 calc R U . . .
C11 C 0.61367(19) 0.77727(10) 0.21792(13) 0.0228(5) Uani 1 1 d . . . . .
C12 C 0.6504(2) 0.78354(12) 0.44526(13) 0.0283(5) Uani 1 1 d . . . . .
H12A H 0.5679 0.7775 0.4440 0.034 Uiso 1 1 calc R U . . .
H12B H 0.6788 0.8207 0.4773 0.034 Uiso 1 1 calc R U . . .
H12C H 0.6940 0.7465 0.4689 0.034 Uiso 1 1 calc R U . . .
C13 C 0.8631(2) 0.89448(12) 0.26367(16) 0.0355(6) Uani 1 1 d . . . . .
H13A H 0.8288 0.9318 0.2343 0.043 Uiso 1 1 calc R U . . .
H13B H 0.9129 0.8731 0.2335 0.043 Uiso 1 1 calc R U . . .
H13C H 0.9095 0.9070 0.3160 0.043 Uiso 1 1 calc R U . . .
C14 C 0.5367(2) 0.75214(11) 0.14156(14) 0.0289(5) Uani 1 1 d . . . . .
H14A H 0.4670 0.7333 0.1535 0.035 Uiso 1 1 calc R U . . .
H14B H 0.5791 0.7202 0.1184 0.035 Uiso 1 1 calc R U . . .
H14C H 0.5144 0.7866 0.1035 0.035 Uiso 1 1 calc R U . . .
C15 C 0.5335(2) 0.64984(10) 0.40580(13) 0.0231(5) Uani 1 1 d . . . . .
C16 C 0.4459(2) 0.63907(11) 0.44901(13) 0.0257(5) Uani 1 1 d . . . . .
C17 C 0.4691(2) 0.59924(11) 0.51569(14) 0.0289(5) Uani 1 1 d . . . . .
H17 H 0.4089 0.5915 0.5429 0.035 Uiso 1 1 calc R U . . .
C18 C 0.5752(2) 0.57084(11) 0.54362(14) 0.0303(6) Uani 1 1 d . . . . .
C19 C 0.6616(2) 0.58370(11) 0.50378(14) 0.0315(6) Uani 1 1 d . . . . .
H19 H 0.7364 0.5661 0.5233 0.038 Uiso 1 1 calc R U . . .
C20 C 0.6433(2) 0.62168(11) 0.43586(14) 0.0273(5) Uani 1 1 d . . . . .
C21 C 0.3297(2) 0.67070(12) 0.43021(14) 0.0316(6) Uani 1 1 d . . . . .
H21A H 0.3073 0.6798 0.3729 0.038 Uiso 1 1 calc R U . . .
H21B H 0.3339 0.7100 0.4604 0.038 Uiso 1 1 calc R U . . .
H21C H 0.2718 0.6429 0.4450 0.038 Uiso 1 1 calc R U . . .
C22 C 0.5945(3) 0.52898(12) 0.61590(15) 0.0396(7) Uani 1 1 d . . . . .
H22A H 0.5987 0.5546 0.6638 0.048 Uiso 1 1 calc R U . . .
H22B H 0.6673 0.5058 0.6206 0.048 Uiso 1 1 calc R U . . .
H22C H 0.5300 0.4992 0.6104 0.048 Uiso 1 1 calc R U . . .
C23 C 0.7466(2) 0.63102(13) 0.39862(16) 0.0353(6) Uani 1 1 d . . . . .
H23A H 0.7403 0.6718 0.3716 0.042 Uiso 1 1 calc R U . . .
H23B H 0.7483 0.5975 0.3598 0.042 Uiso 1 1 calc R U . . .
H23C H 0.8182 0.6298 0.4404 0.042 Uiso 1 1 calc R U . . .
C24 C 0.47094(19) 0.57538(10) 0.23624(13) 0.0224(5) Uani 1 1 d . . . . .
H24 H 0.4061 0.5765 0.2603 0.027 Uiso 1 1 calc R U . . .
C25 C 0.48726(19) 0.52296(11) 0.19494(14) 0.0249(5) Uani 1 1 d . . . . .
H25 H 0.4356 0.4884 0.1920 0.030 Uiso 1 1 calc R U . . .
C26 C 0.58086(19) 0.51974(10) 0.15642(13) 0.0226(5) Uani 1 1 d . . . . .
C27 C 0.6564(2) 0.57209(11) 0.16803(14) 0.0262(5) Uani 1 1 d . . . . .
H27 H 0.7226 0.5722 0.1453 0.031 Uiso 1 1 calc R U . . .
C28 C 0.6350(2) 0.62231(11) 0.21139(14) 0.0250(5) Uani 1 1 d . . . . .
H28 H 0.6879 0.6565 0.2185 0.030 Uiso 1 1 calc R U . . .
C29 C 0.5165(2) 0.41759(12) 0.09947(17) 0.0375(6) Uani 1 1 d . . . . .
H29A H 0.4379 0.4330 0.0770 0.045 Uiso 1 1 calc R U . . .
H29B H 0.5183 0.3968 0.1506 0.045 Uiso 1 1 calc R U . . .
H29C H 0.5389 0.3876 0.0624 0.045 Uiso 1 1 calc R U . . .
C30 C 0.6953(2) 0.46886(12) 0.07398(16) 0.0364(6) Uani 1 1 d . . . . .
H30A H 0.7676 0.4704 0.1150 0.044 Uiso 1 1 calc R U . . .
H30B H 0.6913 0.5052 0.0386 0.044 Uiso 1 1 calc R U . . .
H30C H 0.6931 0.4302 0.0428 0.044 Uiso 1 1 calc R U . . .
C31 C 0.1637(2) 0.78583(12) 0.25338(14) 0.0297(6) Uani 1 1 d . . . . .
C32 C 0.0616(2) 0.74999(12) 0.23978(14) 0.0287(5) Uani 1 1 d . . . . .
C33 C 0.0215(2) 0.74289(12) 0.15547(14) 0.0289(5) Uani 1 1 d . . . . .
C34 C 0.1000(2) 0.77558(12) 0.11682(14) 0.0290(5) Uani 1 1 d . . . . .
C35 C 0.1893(2) 0.80082(11) 0.17767(15) 0.0297(6) Uani 1 1 d . . . . .
C36 C 0.2325(3) 0.81009(12) 0.33152(17) 0.0429(7) Uani 1 1 d . . . . .
H36A H 0.3138 0.7976 0.3382 0.052 Uiso 1 1 calc R U . . .
H36B H 0.2015 0.7926 0.3752 0.052 Uiso 1 1 calc R U . . .
H36C H 0.2272 0.8560 0.3323 0.052 Uiso 1 1 calc R U . . .
C37 C 0.0004(2) 0.72626(14) 0.30163(16) 0.0415(7) Uani 1 1 d . . . . .
H37A H -0.0559 0.7577 0.3105 0.050 Uiso 1 1 calc R U . . .
H37B H 0.0572 0.7185 0.3517 0.050 Uiso 1 1 calc R U . . .
H37C H -0.0402 0.6871 0.2830 0.050 Uiso 1 1 calc R U . . .
C38 C -0.0991(2) 0.72242(15) 0.11524(18) 0.0445(7) Uani 1 1 d . . . . .
H38A H -0.0977 0.7022 0.0643 0.053 Uiso 1 1 calc R U . . .
H38B H -0.1503 0.7591 0.1056 0.053 Uiso 1 1 calc R U . . .
H38C H -0.1280 0.6926 0.1497 0.053 Uiso 1 1 calc R U . . .
C39 C 0.0813(3) 0.78697(14) 0.02929(15) 0.0402(7) Uani 1 1 d . . . . .
H39A H 0.1555 0.7837 0.0132 0.048 Uiso 1 1 calc R U . . .
H39B H 0.0488 0.8291 0.0167 0.048 Uiso 1 1 calc R U . . .
H39C H 0.0272 0.7556 0.0004 0.048 Uiso 1 1 calc R U . . .
C40 C 0.2891(2) 0.84079(13) 0.16701(19) 0.0466(7) Uani 1 1 d . . . . .
H40A H 0.2741 0.8847 0.1784 0.056 Uiso 1 1 calc R U . . .
H40B H 0.2983 0.8371 0.1119 0.056 Uiso 1 1 calc R U . . .
H40C H 0.3603 0.8266 0.2037 0.056 Uiso 1 1 calc R U . . .
C41A C 1.0863(7) 0.5246(3) 0.6875(4) 0.0694(18) Uani 0.690(7) 1 d D U P A 1
H41A H 1.0776 0.5704 0.6860 0.083 Uiso 0.690(7) 1 calc R U P A 1
H41B H 1.1670 0.5137 0.6884 0.083 Uiso 0.690(7) 1 calc R U P A 1
H41C H 1.0650 0.5080 0.7354 0.083 Uiso 0.690(7) 1 calc R U P A 1
C42A C 1.0058(6) 0.4956(3) 0.6121(4) 0.0853(19) Uani 0.690(7) 1 d D U P A 1
H42A H 1.0085 0.4492 0.6161 0.102 Uiso 0.690(7) 1 calc R U P A 1
H42B H 0.9248 0.5092 0.6089 0.102 Uiso 0.690(7) 1 calc R U P A 1
C43A C 1.0429(5) 0.5158(3) 0.5391(3) 0.0822(19) Uani 0.690(7) 1 d D U P A 1
H43A H 1.1238 0.5024 0.5421 0.099 Uiso 0.690(7) 1 calc R U P A 1
H43B H 1.0395 0.5621 0.5347 0.099 Uiso 0.690(7) 1 calc R U P A 1
C41B C 1.084(2) 0.5029(10) 0.6839(8) 0.106(6) Uani 0.310(7) 1 d D U P A 2
H41D H 1.0338 0.5187 0.7180 0.128 Uiso 0.310(7) 1 calc R U P A 2
H41E H 1.1644 0.5142 0.7071 0.128 Uiso 0.310(7) 1 calc R U P A 2
H41F H 1.0767 0.4571 0.6798 0.128 Uiso 0.310(7) 1 calc R U P A 2
C42B C 1.0456(16) 0.5323(6) 0.5995(9) 0.099(3) Uani 0.310(7) 1 d D U P A 2
H42C H 0.9918 0.5676 0.6011 0.118 Uiso 0.310(7) 1 calc R U P A 2
H42D H 1.1143 0.5490 0.5826 0.118 Uiso 0.310(7) 1 calc R U P A 2
C43B C 0.9871(15) 0.4843(6) 0.5410(6) 0.105(3) Uani 0.310(7) 1 d D U P A 2
H43C H 0.9030 0.4815 0.5391 0.126 Uiso 0.310(7) 1 calc R U P A 2
H43D H 1.0230 0.4423 0.5520 0.126 Uiso 0.310(7) 1 calc R U P A 2

loop_
_atom_site_aniso_label
_atom_site_aniso_U_11
_atom_site_aniso_U_22
_atom_site_aniso_U_33
_atom_site_aniso_U_23
_atom_site_aniso_U_13
_atom_site_aniso_U_12
Mo1 0.01895(11) 0.02222(11) 0.01779(11) -0.00192(7) 0.00458(8) 0.00136(8)
Si1 0.0216(3) 0.0318(4) 0.0265(3) -0.0054(3) 0.0068(3) -0.0062(3)
Si2 0.0206(3) 0.0201(3) 0.0182(3) -0.0013(2) 0.0045(2) 0.0012(2)
O1 0.0302(9) 0.0344(9) 0.0269(9) -0.0111(7) 0.0141(7) -0.0080(8)
O2 0.0408(10) 0.0330(10) 0.0352(10) 0.0061(8) 0.0113(8) -0.0033(8)
O3 0.0227(8) 0.0264(8) 0.0203(8) -0.0033(6) 0.0034(7) 0.0002(7)
N1 0.0222(9) 0.0213(9) 0.0210(9) 0.0001(8) 0.0082(8) 0.0005(8)
N2 0.0300(11) 0.0213(10) 0.0328(11) -0.0069(8) 0.0126(9) -0.0013(9)
C1 0.0212(11) 0.0221(11) 0.0247(12) -0.0028(9) 0.0024(9) -0.0036(9)
C2 0.0235(12) 0.0319(13) 0.0236(12) -0.0032(10) 0.0055(10) 0.0002(10)
C3 0.0274(13) 0.0412(15) 0.0305(13) -0.0082(11) 0.0035(11) -0.0048(11)
C4 0.0299(14) 0.0532(18) 0.0440(16) -0.0095(14) 0.0121(12) -0.0161(13)
C5 0.0347(13) 0.0285(13) 0.0314(13) -0.0073(11) 0.0095(11) -0.0094(11)
C6 0.0191(11) 0.0222(11) 0.0236(11) -0.0004(9) 0.0037(9) 0.0015(9)
C7 0.0220(11) 0.0238(12) 0.0241(12) -0.0018(9) 0.0016(9) 0.0071(9)
C8 0.0246(12) 0.0231(12) 0.0293(13) -0.0048(10) -0.0008(10) 0.0021(10)
C9 0.0229(11) 0.0217(12) 0.0334(13) -0.0012(10) 0.0059(10) 0.0016(10)
C10 0.0286(12) 0.0212(11) 0.0252(12) 0.0020(9) 0.0068(10) 0.0032(10)
C11 0.0258(12) 0.0198(11) 0.0233(11) 0.0003(9) 0.0064(10) 0.0023(9)
C12 0.0325(13) 0.0299(12) 0.0205(11) -0.0038(10) 0.0018(10) 0.0006(11)
C13 0.0341(14) 0.0294(13) 0.0426(16) -0.0028(12) 0.0078(12) -0.0061(11)
C14 0.0348(13) 0.0289(12) 0.0228(12) 0.0008(10) 0.0061(10) -0.0058(11)
C15 0.0280(12) 0.0226(11) 0.0188(11) -0.0021(9) 0.0054(9) -0.0001(10)
C16 0.0324(13) 0.0251(12) 0.0197(11) -0.0038(9) 0.0059(10) -0.0017(10)
C17 0.0441(15) 0.0238(12) 0.0214(12) -0.0030(9) 0.0125(11) -0.0043(11)
C18 0.0471(15) 0.0201(11) 0.0215(12) -0.0026(9) 0.0028(11) -0.0010(11)
C19 0.0371(14) 0.0261(13) 0.0280(13) -0.0002(10) 0.0002(11) 0.0066(11)
C20 0.0323(13) 0.0254(12) 0.0237(12) -0.0027(10) 0.0054(10) 0.0042(10)
C21 0.0350(14) 0.0391(14) 0.0240(12) -0.0010(11) 0.0133(11) 0.0032(12)
C22 0.0632(19) 0.0272(13) 0.0257(13) 0.0034(11) 0.0040(13) -0.0023(13)
C23 0.0263(13) 0.0396(15) 0.0380(15) 0.0038(12) 0.0028(11) 0.0072(11)
C24 0.0195(10) 0.0236(11) 0.0253(12) 0.0018(9) 0.0077(9) 0.0011(9)
C25 0.0230(11) 0.0215(11) 0.0309(13) 0.0002(10) 0.0074(10) -0.0010(10)
C26 0.0242(11) 0.0204(11) 0.0236(11) -0.0002(9) 0.0059(9) 0.0021(9)
C27 0.0271(12) 0.0252(12) 0.0304(13) -0.0029(10) 0.0152(10) -0.0014(10)
C28 0.0249(12) 0.0230(11) 0.0287(12) -0.0035(10) 0.0098(10) -0.0034(10)
C29 0.0327(14) 0.0257(13) 0.0540(18) -0.0140(12) 0.0098(13) -0.0039(11)
C30 0.0505(16) 0.0267(13) 0.0392(15) -0.0065(11) 0.0252(13) 0.0016(12)
C31 0.0356(14) 0.0256(12) 0.0259(12) -0.0059(10) 0.0028(11) 0.0120(11)
C32 0.0307(13) 0.0334(13) 0.0236(12) 0.0010(10) 0.0097(10) 0.0152(11)
C33 0.0227(12) 0.0370(14) 0.0265(12) -0.0037(11) 0.0045(10) 0.0116(11)
C34 0.0300(13) 0.0311(13) 0.0261(12) 0.0026(10) 0.0070(10) 0.0121(11)
C35 0.0344(14) 0.0208(12) 0.0343(14) 0.0017(10) 0.0085(11) 0.0076(10)
C36 0.0503(18) 0.0353(15) 0.0366(16) -0.0142(12) -0.0041(14) 0.0153(13)
C37 0.0411(16) 0.0541(18) 0.0339(15) 0.0052(13) 0.0180(13) 0.0189(14)
C38 0.0222(13) 0.066(2) 0.0435(17) -0.0093(15) 0.0027(12) 0.0135(13)
C39 0.0445(16) 0.0506(17) 0.0255(13) 0.0089(12) 0.0079(12) 0.0123(14)
C40 0.0468(17) 0.0289(15) 0.065(2) 0.0046(14) 0.0142(16) 0.0019(13)
C41A 0.069(4) 0.053(4) 0.102(4) 0.022(3) 0.052(3) 0.016(3)
C42A 0.097(4) 0.081(4) 0.090(4) 0.024(3) 0.046(3) 0.020(3)
C43A 0.102(4) 0.068(4) 0.085(4) 0.013(3) 0.039(3) 0.028(3)
C41B 0.120(10) 0.106(11) 0.094(7) 0.019(8) 0.026(8) 0.006(10)
C42B 0.117(6) 0.083(6) 0.095(5) 0.036(5) 0.024(6) 0.011(5)
C43B 0.134(7) 0.081(6) 0.094(5) 0.022(6) 0.014(6) 0.040(5)

loop_
_atom_type_symbol
_atom_type_description
_atom_type_scat_dispersion_real
_atom_type_scat_dispersion_imag
_atom_type_scat_source
C C 0.0033 0.0016 'International Tables Vol C Tables 4.2.6.8 and 6.1.1.4'
H H 0.0000 0.0000 'International Tables Vol C Tables 4.2.6.8 and 6.1.1.4'
Mo Mo -1.6832 0.6857 'International Tables Vol C Tables 4.2.6.8 and 6.1.1.4'
N N 0.0061 0.0033 'International Tables Vol C Tables 4.2.6.8 and 6.1.1.4'
O O 0.0106 0.0060 'International Tables Vol C Tables 4.2.6.8 and 6.1.1.4'
Si Si 0.0817 0.0704 'International Tables Vol C Tables 4.2.6.8 and 6.1.1.4'

loop_
_geom_angle_atom_site_label_1
_geom_angle_atom_site_label_2
_geom_angle_atom_site_label_3
_geom_angle
_geom_angle_site_symmetry_3
C1 Mo1 C2 105.52(10) .
C1 Mo1 O3 87.87(8) .
C2 Mo1 O3 88.22(8) .
C1 Mo1 C35 104.07(9) .
C2 Mo1 C35 149.69(9) .
O3 Mo1 C35 86.45(8) .
C1 Mo1 C34 95.83(9) .
C2 Mo1 C34 144.95(9) .
O3 Mo1 C34 120.55(8) .
C35 Mo1 C34 35.11(9) .
C1 Mo1 C33 120.97(9) .
C2 Mo1 C33 109.77(9) .
O3 Mo1 C33 137.72(7) .
C35 Mo1 C33 58.49(9) .
C34 Mo1 C33 35.52(8) .
C1 Mo1 C31 137.75(9) .
C2 Mo1 C31 114.36(10) .
O3 Mo1 C31 80.20(7) .
C35 Mo1 C31 35.35(8) .
C34 Mo1 C31 58.25(8) .
C33 Mo1 C31 57.57(8) .
C1 Mo1 C32 154.03(9) .
C2 Mo1 C32 95.57(9) .
O3 Mo1 C32 108.10(7) .
C35 Mo1 C32 58.22(9) .
C34 Mo1 C32 58.54(8) .
C33 Mo1 C32 34.93(8) .
C31 Mo1 C32 34.07(9) .
C1 Mo1 Si1 67.41(7) .
C2 Mo1 Si1 67.63(7) .
O3 Mo1 Si1 137.59(4) .
C35 Mo1 Si1 131.57(7) .
C34 Mo1 Si1 96.70(7) .
C33 Mo1 Si1 84.39(6) .
C31 Mo1 Si1 140.94(6) .
C32 Mo1 Si1 108.51(6) .
C3 Si1 C5 103.09(12) .
C3 Si1 C4 103.24(12) .
C5 Si1 C4 102.35(12) .
C3 Si1 Mo1 116.22(9) .
C5 Si1 Mo1 113.19(8) .
C4 Si1 Mo1 116.89(9) .
O3 Si2 N1 105.50(9) .
O3 Si2 C6 112.92(9) .
N1 Si2 C6 105.44(9) .
O3 Si2 C15 116.78(10) .
N1 Si2 C15 97.30(9) .
C6 Si2 C15 116.21(10) .
Si2 O3 Mo1 155.91(10) .
C28 N1 C24 116.54(19) .
C28 N1 Si2 128.10(15) .
C24 N1 Si2 115.31(15) .
C26 N2 C29 121.1(2) .
C26 N2 C30 119.8(2) .
C29 N2 C30 119.02(19) .
O1 C1 Mo1 174.2(2) .
O2 C2 Mo1 174.4(2) .
C7 C6 C11 117.3(2) .
C7 C6 Si2 123.10(17) .
C11 C6 Si2 119.59(16) .
C8 C7 C6 120.1(2) .
C8 C7 C12 117.3(2) .
C6 C7 C12 122.6(2) .
C7 C8 C9 122.3(2) .
C10 C9 C8 117.2(2) .
C10 C9 C13 120.7(2) .
C8 C9 C13 122.1(2) .
C9 C10 C11 122.5(2) .
C10 C11 C6 120.0(2) .
C10 C11 C14 117.0(2) .
C6 C11 C14 123.0(2) .
C20 C15 C16 117.2(2) .
C20 C15 Si2 120.65(17) .
C16 C15 Si2 121.83(17) .
C17 C16 C15 119.5(2) .
C17 C16 C21 116.7(2) .
C15 C16 C21 123.7(2) .
C18 C17 C16 123.1(2) .
C17 C18 C19 117.3(2) .
C17 C18 C22 120.3(2) .
C19 C18 C22 122.4(2) .
C18 C19 C20 122.4(2) .
C19 C20 C15 120.4(2) .
C19 C20 C23 116.1(2) .
C15 C20 C23 123.4(2) .
N1 C24 C25 123.7(2) .
C24 C25 C26 120.2(2) .
N2 C26 C25 122.0(2) .
N2 C26 C27 122.4(2) .
C25 C26 C27 115.6(2) .
C28 C27 C26 120.5(2) .
N1 C28 C27 123.4(2) .
C32 C31 C35 108.6(2) .
C32 C31 C36 127.7(2) .
C35 C31 C36 123.6(3) .
C32 C31 Mo1 73.30(14) .
C35 C31 Mo1 70.40(13) .
C36 C31 Mo1 125.76(17) .
C31 C32 C33 107.7(2) .
C31 C32 C37 126.8(2) .
C33 C32 C37 125.4(2) .
C31 C32 Mo1 72.63(13) .
C33 C32 Mo1 70.98(13) .
C37 C32 Mo1 124.65(17) .
C32 C33 C34 108.4(2) .
C32 C33 C38 124.2(2) .
C34 C33 C38 124.9(2) .
C32 C33 Mo1 74.09(13) .
C34 C33 Mo1 72.05(13) .
C38 C33 Mo1 133.86(18) .
C35 C34 C33 107.2(2) .
C35 C34 C39 127.0(2) .
C33 C34 C39 125.5(2) .
C35 C34 Mo1 71.92(13) .
C33 C34 Mo1 72.43(13) .
C39 C34 Mo1 126.64(18) .
C34 C35 C31 108.1(2) .
C34 C35 C40 127.1(2) .
C31 C35 C40 124.6(2) .
C34 C35 Mo1 72.97(14) .
C31 C35 Mo1 74.25(14) .
C40 C35 Mo1 122.36(17) .
C43A C42A C41A 110.4(6) .
C42A C43A C43A 109.3(6) 3_766
C43B C42B C41B 110.4(9) .
C42B C43B C43B 98.8(13) 3_766

loop_
_geom_bond_atom_site_label_1
_geom_bond_atom_site_label_2
_geom_bond_distance
_geom_bond_site_symmetry_2
Mo1 C1 1.940(2) .
Mo1 C2 1.948(2) .
Mo1 O3 2.1780(15) .
Mo1 C35 2.340(2) .
Mo1 C34 2.354(2) .
Mo1 C33 2.358(2) .
Mo1 C31 2.391(2) .
Mo1 C32 2.399(2) .
Mo1 Si1 2.5991(7) .
Si1 C3 1.890(3) .
Si1 C5 1.890(3) .
Si1 C4 1.906(3) .
Si2 O3 1.5600(16) .
Si2 N1 1.8759(19) .
Si2 C6 1.888(2) .
Si2 C15 1.899(2) .
O1 C1 1.176(3) .
O2 C2 1.176(3) .
N1 C28 1.355(3) .
N1 C24 1.357(3) .
N2 C26 1.345(3) .
N2 C29 1.452(3) .
N2 C30 1.456(3) .
C6 C7 1.412(3) .
C6 C11 1.425(3) .
C7 C8 1.392(3) .
C7 C12 1.512(3) .
C8 C9 1.394(3) .
C9 C10 1.381(3) .
C9 C13 1.514(3) .
C10 C11 1.389(3) .
C11 C14 1.517(3) .
C15 C20 1.420(3) .
C15 C16 1.422(3) .
C16 C17 1.403(3) .
C16 C21 1.501(3) .
C17 C18 1.379(4) .
C18 C19 1.380(4) .
C18 C22 1.504(3) .
C19 C20 1.397(3) .
C20 C23 1.515(3) .
C24 C25 1.360(3) .
C25 C26 1.414(3) .
C26 C27 1.415(3) .
C27 C28 1.359(3) .
C31 C32 1.403(4) .
C31 C35 1.437(3) .
C31 C36 1.498(3) .
C32 C33 1.429(3) .
C32 C37 1.502(3) .
C33 C34 1.437(3) .
C33 C38 1.504(3) .
C34 C35 1.416(4) .
C34 C39 1.491(3) .
C35 C40 1.501(4) .
C41A C42A 1.553(8) .
C42A C43A 1.483(7) .
C43A C43A 1.636(10) 3_766
C41B C42B 1.551(10) .
C42B C43B 1.491(10) .
C43B C43B 1.649(13) 3_766

loop_
_geom_hbond_atom_site_label_D
_geom_hbond_atom_site_label_H
_geom_hbond_atom_site_label_A
_geom_hbond_distance_DH
_geom_hbond_distance_HA
_geom_hbond_distance_DA
_geom_hbond_angle_DHA
_geom_hbond_site_symmetry_A
C30 H30C O1 0.98 2.45 3.417(3) 170.9 3_665
